data_7721115
loop_
_publ_author_name
'Manimuthu, Akilesh'
'Bhuvanesh, Nattamai'
'Nallasamy, Professor Dr. Dharmaraj'

_publ_section_title
;
 Organoruthenium(II) complexes appended with racemic pyrazoline ligands:
 An integrated experimental and theoretical insights revealing their
 apoptotic efficacy
;
_journal_name_full 'Dalton Transactions'
_journal_paper_doi 10.1039/D6DT00737F
_journal_year 2026
_chemical_formula_moiety 'C33 H35 Cl N3 O Ru S, Cl, 0.88[C6H14]'
_chemical_formula_sum 'C33 H35 Cl2 N3 O Ru S'
_chemical_formula_weight 693.67
_space_group_crystal_system monoclinic
_space_group_IT_number 14
_space_group_name_Hall '-P 2yn'
_space_group_name_H-M_alt 'P 1 21/n 1'
_atom_sites_solution_hydrogens mixed
_atom_sites_solution_primary dual
_audit_creation_date 2025-01-23
_audit_creation_method
;
Olex2 1.5
(compiled 2023.08.24 svn.re1ec1418 for OlexSys, GUI svn.r6817)
;
_audit_update_record
;
2025-01-25 deposited with the CCDC.	2026-06-11 downloaded from the CCDC.
;
_cell_angle_alpha 90
_cell_angle_beta 98.9839(4)
_cell_angle_gamma 90
_cell_formula_units_Z 4
_cell_length_a 9.69341(4)
_cell_length_b 16.40926(6)
_cell_length_c 24.07466(9)
_cell_measurement_reflns_used 110716
_cell_measurement_temperature 99.9(3)
_cell_measurement_theta_max 79.8210
_cell_measurement_theta_min 2.6900
_cell_volume 3782.38(3)
_computing_cell_refinement 'CrysAlisPro 1.171.43.143a (Rigaku OD, 2024)'
_computing_data_collection 'CrysAlisPro system (CCD 43.142a 64-bit (release 17-10-2024))'
_computing_data_reduction 'CrysAlisPro 1.171.43.143a (Rigaku OD, 2024)'
_computing_molecular_graphics 'Olex2 1.5 (Dolomanov et al., 2009)'
_computing_publication_material 'Olex2 1.5 (Dolomanov et al., 2009)'
_computing_structure_refinement 'SHELXL 2019/1 (Sheldrick, 2015)'
_computing_structure_solution 'SHELXT 2018/2 (Sheldrick, 2018)'
_diffrn_ambient_environment N~2~
_diffrn_ambient_temperature 99.9(3)
_diffrn_detector 'Hybrid Pixel Array Detector'
_diffrn_detector_area_resol_mean 10.0000
_diffrn_detector_type HyPix
_diffrn_measured_fraction_theta_full 1.000
_diffrn_measured_fraction_theta_max 0.995
_diffrn_measurement_details
;
List of Runs (angles in degrees, time in seconds):

  # Type    Start    End  Width  t~exp~   \w     \q     \k     \f   Frames
#--------------------------------------------------------------------------
  1  \w    -62.00  25.00   0.50    0.20    --  -47.48  55.00 -89.00  174
  2  \w    -24.00  62.00   0.50    0.20    --   47.48 -55.00 127.00  172
  3  \w     33.00 120.00   0.50    0.20    --   47.48  55.00 -89.00  174
  4  \w    -64.00 -19.00   0.50    0.80    --  -91.75  55.00 -89.00   90
  5  \w   -163.00 -77.00   0.50    0.80    --  -91.75 -55.00 127.00  172
  6  \w     99.00 178.00   0.50    0.80    --  113.25  55.00 -89.00  158
  7  \w     99.00 178.00   0.50    0.80    --  113.25  55.00 -89.00  158
  8  \w    -84.00 -22.00   0.50    0.20    --  -47.48 125.00  30.00  124
  9  \w    -81.00 -55.00   0.50    0.20    --  -47.48 125.00  30.00   52
 10  \w    -12.00  16.00   0.50    0.20    --  -47.48  19.00  60.00   56
 11  \w   -119.00 -34.00   0.50    0.20    --  -47.48 -55.00 127.00  170
 12  \w    -45.00 -20.00   0.50    0.80    --  -91.75  45.00  90.00   50
 13  \w    -46.00 -21.00   0.50    0.80    --  -91.75  45.00 120.00   50
 14  \w     42.00  67.00   0.50    0.80    --  113.25 -61.00  90.00   50
 15  \w     59.00 104.00   0.50    0.80    --  113.25 -95.00 -60.00   90
 16  \w    113.00 177.00   0.50    0.80    --  113.25  77.00 150.00  128
 17  \w     61.00  96.00   0.50    0.80    --  113.25 -95.00 120.00   70
 18  \w     46.00  75.00   0.50    0.80    --  113.25 -61.00 120.00   58
 19  \w     42.00  69.00   0.50    0.80    --  113.25 -61.00 -90.00   54
 20  \w    137.00 178.00   0.50    0.80    --  113.25  61.00   0.00   82
 21  \w     43.00  75.00   0.50    0.80    --  113.25 -61.00-120.00   64
 22  \w     42.00  67.00   0.50    0.80    --  113.25 -61.00   0.00   50
 23  \w     57.00  98.00   0.50    0.80    --  113.25 -95.00-180.00   82
 24  \w    101.00 177.00   0.50    0.80    --  113.25  45.00 -60.00  152
 25  \w     42.00  97.00   0.50    0.80    --  113.25 -95.00-150.00  110
 26  \w    102.00 134.00   0.50    0.80    --  113.25  15.00  60.00   64
 27  \w    138.00 175.00   0.50    0.80    --  113.25  15.00  60.00   74
 28  \w    102.00 134.00   0.50    0.80    --  113.25  15.00  30.00   64
 29  \w     42.00  67.00   0.50    0.80    --  113.25 -61.00-180.00   50
 30  \w     43.00 103.00   0.50    0.80    --  113.25 -95.00 -30.00  120
 31  \w     73.00 111.00   0.50    0.80    --  113.25-125.00  90.00   76
 32  \w     44.00  71.00   0.50    0.80    --  113.25 -61.00 -60.00   54
 33  \w     49.00  74.00   0.50    0.80    --  113.25 -61.00-150.00   50
 34  \w    -43.00 -18.00   0.50    0.20    --  -47.48  55.00 -89.00   50
 35  \w    -43.00 -17.00   0.50    0.20    --  -47.48 125.00 120.00   52
 36  \w    -12.00  15.00   0.50    0.20    --  -47.48  19.00 150.00   54
 37  \w    -10.00  27.00   0.50    0.20    --  -47.48  19.00 -90.00   74
 38  \w    -87.00 -38.00   0.50    0.20    --  -47.48 -46.00  29.66   98
 39  \w    -23.00   5.00   0.50    0.20    --   47.48 -38.00-120.00   56
 40  \w   -116.00 -89.00   0.50    0.80    --  -91.75 -47.00  43.74   54
 41  \w   -106.00 -80.00   0.50    0.80    --  -91.75 -46.00  19.84   52
 42  \w   -103.00 -78.00   0.50    0.80    --  -91.75 -44.00  18.33   50
 43  \w   -105.00 -79.00   0.50    0.80    --  -91.75 -46.00 -14.93   52
 44  \w   -105.00 -79.00   0.50    0.80    --  -91.75 -46.00 -11.25   52
 45  \w   -106.00 -80.00   0.50    0.80    --  -91.75 -45.00 -30.00   52
 46  \w   -105.00 -79.00   0.50    0.80    --  -91.75 -45.00   6.20   52
 47  \w   -114.00 -81.00   0.50    0.80    --  -91.75 -46.00 -47.54   66
 48  \w   -156.00-130.00   0.50    0.80    --  -91.75 -47.00  43.74   52
 49  \w   -111.00 -85.00   0.50    0.80    --  -91.75 -47.00 -15.49   52
 50  \w   -106.00 -81.00   0.50    0.80    --  -91.75 -47.00  19.20   50
 51  \w   -107.00 -81.00   0.50    0.80    --  -91.75 -47.00 -31.22   52
 52  \w   -112.00 -83.00   0.50    0.80    --  -91.75 -47.00 -40.80   58
 53  \w   -153.00-128.00   0.50    0.80    --  -91.75 -77.00 150.00   50
 54  \w   -106.00 -80.00   0.50    0.80    --  -91.75 -45.00   0.00   52
 55  \w    107.00 133.00   0.50    0.80    --  113.25  61.00   0.00   52
 56  \w    108.00 133.00   0.50    0.80    --  113.25  45.00   0.00   50
 57  \w     46.00  72.00   0.50    0.80    --  113.25 -95.00 -90.00   52
 58  \w    116.00 145.00   0.50    0.80    --  113.25 125.00 -90.00   58
 59  \w    142.00 172.00   0.50    0.80    --  113.25  45.00-180.00   60
 60  \w     75.00 100.00   0.50    0.80    --  113.25 -95.00 -90.00   50
 61  \w     81.00 106.00   0.50    0.80    --  113.25 -95.00-120.00   50
 62  \w    106.00 146.00   0.50    0.80    --  113.25  61.00  60.00   80
 63  \w     86.00 111.00   0.50    0.80    --  113.25-125.00 -90.00   50
 64  \w     46.00  76.00   0.50    0.80    --  113.25-125.00 -90.00   60
 65  \w    106.00 150.00   0.50    0.80    --  113.25  45.00  30.00   88
 66  \w    142.00 170.00   0.50    0.80    --  113.25  61.00 -30.00   56
 67  \w    111.00 160.00   0.50    0.80    --  113.25  77.00  30.00   98
 68  \w    109.00 135.00   0.50    0.80    --  113.25  61.00 -30.00   52
 69  \w    138.00 164.00   0.50    0.80    --  113.25  77.00-180.00   52
 70  \w     47.00  73.00   0.50    0.80    --  113.25 -61.00-180.00   52
 71  \w    105.00 133.00   0.50    0.80    --  113.25  45.00 150.00   56
 72  \w    106.00 132.00   0.50    0.80    --  113.25  61.00  30.00   52
 73  \w    143.00 171.00   0.50    0.80    --  113.25  45.00  90.00   56
 74  \w     42.00  67.00   0.50    0.80    --  113.25 -61.00 150.00   50
 75  \w     83.00 109.00   0.50    0.80    --  113.25-125.00 150.00   52
 76  \w     79.00 105.00   0.50    0.80    --  113.25 -95.00  60.00   52
 77  \w     70.00  96.00   0.50    0.80    --  113.25 -95.00 150.00   52
 78  \w     47.00  73.00   0.50    0.80    --  113.25-125.00 150.00   52
 79  \w    101.00 135.00   0.50    0.80    --  113.25  45.00  90.00   68
 80  \w    114.00 140.00   0.50    0.80    --  113.25 125.00 -60.00   52
 81  \w     42.00  68.00   0.50    0.80    --  113.25 -61.00  60.00   52
 82  \w    101.00 139.00   0.50    0.80    --  113.25  45.00  60.00   76
 83  \w    119.00 145.00   0.50    0.80    --  113.25  45.00 -30.00   52
 84  \w    -82.00 -56.00   0.50    0.20    --  -47.48 -71.00 -13.00   52
 85  \w     -7.00  18.00   0.50    0.20    --   14.00  74.00 148.92   50
 86  \w      6.00  31.00   0.50    0.20    --   22.00  62.00  47.92   50
 87  \w      5.00  31.00   0.50    0.20    --   22.00  62.00 -97.03   52
 88  \w    -36.00 -11.00   0.50    0.20    --  -26.00 -58.00-161.38   50
 89  \w    -42.00 -17.00   0.50    0.20    --  -30.00 -55.00 -24.26   50
 90  \w    -42.00 -16.00   0.50    0.20    --  -30.00 -55.00  18.43   52
 91  \w    -54.00 -29.00   0.50    0.20    --  -42.00 -50.00-148.35   50
 92  \w    -54.00 -29.00   0.50    0.20    --  -42.00 -50.00 121.39   50
 93  \w    -54.00 -29.00   0.50    0.20    --  -42.00 -50.00 -94.55   50
 94  \w    -55.00 -29.00   0.50    0.20    --  -42.00 -49.00 -24.12   52
 95  \w    -68.00 -21.00   0.50    0.20    --  -47.48  77.00  30.00   94
 96  \w    -55.00 -27.00   0.50    0.20    --  -47.48 -71.00 -13.00   56
 97  \w     27.00  63.00   0.50    0.20    --   47.48  71.00 117.00   72
 98  \w     64.00  91.00   0.50    0.20    --   47.48  71.00 117.00   54
 99  \w    -76.00 -50.00   0.50    0.20    --  -62.00 -47.00-106.94   52
100  \w    -74.00 -49.00   0.50    0.20    --  -62.00 -47.00-146.74   50
101  \w    -77.00 -49.00   0.50    0.20    --  -62.00 -46.00 171.96   56
102  \w   -125.00 -99.00   0.50    0.20    --  -62.00 -47.00-106.94   52
103  \w    -86.00 -53.00   0.50    0.20    --  -66.00 -47.00 106.17   66
104  \w    -78.00 -53.00   0.50    0.20    --  -66.00 -46.00 -20.40   50
105  \w    -78.00 -53.00   0.50    0.20    --  -66.00 -47.00  10.63   50
106  \w    -82.00 -57.00   0.50    0.20    --  -70.00 -47.00  27.36   50
107  \w   -141.00-115.00   0.50    0.20    --  -70.00 -47.00  27.36   52
108  \w    -86.00 -57.00   0.50    0.20    --  -70.00 -47.00 -60.38   58
109  \w    -82.00 -57.00   0.50    0.20    --  -70.00 -47.00  80.08   50
110  \w    -85.00 -59.00   0.50    0.20    --  -70.00 -47.00 170.44   52
111  \w    -82.00 -57.00   0.50    0.20    --  -70.00 -46.00  46.55   50
112  \w    -83.00 -57.00   0.50    0.20    --  -70.00 -47.00-111.89   52
113  \w    -86.00 -57.00   0.50    0.20    --  -70.00 -47.00 145.50   58
114  \w    -83.00 -57.00   0.50    0.20    --  -70.00 -46.00 -44.81   52
115  \w    -82.00 -57.00   0.50    0.20    --  -70.00 -46.00-163.40   50
116  \w    -82.00 -57.00   0.50    0.20    --  -70.00 -47.00 130.62   50
117  \w    -87.00 -61.00   0.50    0.20    --  -74.00 -46.00 -77.45   52
118  \w    -90.00 -65.00   0.50    0.20    --  -78.00 -45.00-121.14   50
119  \w    -94.00 -69.00   0.50    0.80    --  -82.00 -45.00 114.71   50
120  \w   -102.00 -76.00   0.50    0.80    --  -90.00 -44.00  28.49   52
121  \w   -102.00 -76.00   0.50    0.80    --  -90.00 -43.00  50.88   52
122  \w   -108.00 -82.00   0.50    0.80    --  -91.75 -47.00-135.91   52
123  \w   -105.00 -79.00   0.50    0.80    --  -91.75 -45.00-150.00   52
124  \w   -105.00 -79.00   0.50    0.80    --  -91.75 -45.00-161.51   52
125  \w   -107.00 -81.00   0.50    0.80    --  -91.75 -47.00 151.14   52
126  \w    -97.00 -71.00   0.50    0.80    --  -91.75 -71.00 -13.00   52
127  \w   -104.00 -79.00   0.50    0.80    --  -91.75 -45.00-180.00   50
128  \w   -105.00 -79.00   0.50    0.80    --  -91.75 -45.00  97.03   52
129  \w   -104.00 -79.00   0.50    0.80    --  -91.75 -45.00 -90.00   50
130  \w   -107.00 -81.00   0.50    0.80    --  -91.75 -47.00 140.74   52
131  \w   -105.00 -79.00   0.50    0.80    --  -91.75 -46.00 167.71   52
132  \w   -106.00 -81.00   0.50    0.80    --  -91.75 -47.00  88.54   50
133  \w   -108.00 -82.00   0.50    0.80    --  -91.75 -47.00  76.31   52
134  \w   -105.00 -79.00   0.50    0.80    --  -91.75 -46.00  44.43   52
135  \w   -104.00 -79.00   0.50    0.80    --  -91.75 -46.00 -73.95   50
136  \w   -105.00 -79.00   0.50    0.80    --  -91.75 -45.00-120.00   52
137  \w   -163.00-137.00   0.50    0.80    --  -91.75 -45.00-180.00   52
138  \w    -72.00 -38.00   0.50    0.80    --  -91.75  61.00  60.00   68
139  \w    107.00 133.00   0.50    0.80    --  113.25  61.00 -90.00   52
140  \w    115.00 142.00   0.50    0.80    --  113.25 125.00  30.00   54
141  \w    141.00 167.00   0.50    0.80    --  113.25  61.00-150.00   52
142  \w    108.00 135.00   0.50    0.80    --  113.25  61.00-150.00   54
143  \w     77.00 106.00   0.50    0.80    --  113.25 -95.00   0.00   58
144  \w     93.00 120.00   0.50    0.80    --  113.25  71.00 117.00   54
145  \w    104.00 130.00   0.50    0.80    --  113.25  45.00 -30.00   52
146  \w    104.00 142.00   0.50    0.80    --  113.25  45.00-180.00   76
147  \w    106.00 177.00   0.50    0.80    --  113.25  61.00-120.00  142
148  \w     86.00 111.00   0.50    0.80    --  113.25-125.00 120.00   50
149  \w     42.00  70.00   0.50    0.80    --  113.25 -95.00   0.00   56
150  \w     44.00  81.00   0.50    0.80    --  113.25-125.00 120.00   74
151  \w    153.00 178.00   0.50    0.80    --  113.25  45.00 -90.00   50
152  \w    102.00 134.00   0.50    0.80    --  113.25  45.00 -90.00   64
153  \w     42.00  67.00   0.50    0.80    --  113.25 -61.00  30.00   50
154  \w    152.00 178.00   0.50    0.80    --  113.25 125.00  60.00   52
155  \w    116.00 142.00   0.50    0.80    --  113.25 125.00  60.00   52
156  \w    153.00 178.00   0.50    0.80    --  113.25  61.00-180.00   50
157  \w    137.00 163.00   0.50    0.80    --  113.25  61.00 150.00   52
158  \w    102.00 128.00   0.50    0.80    --  113.25  45.00-150.00   52
159  \w    107.00 134.00   0.50    0.80    --  113.25  61.00-180.00   54
160  \w    106.00 132.00   0.50    0.80    --  113.25  61.00 150.00   52
161  \w     80.00 106.00   0.50    0.80    --  113.25 -95.00 120.00   52
162  \w     79.00 105.00   0.50    0.80    --  113.25 -95.00-180.00   52
163  \w    151.00 177.00   0.50    0.80    --  113.25  61.00  90.00   52
164  \w    153.00 178.00   0.50    0.80    --  113.25  45.00 120.00   50
165  \w    111.00 144.00   0.50    0.80    --  113.25  61.00  90.00   66
166  \w    102.00 134.00   0.50    0.80    --  113.25  45.00 120.00   64
167  \w    124.00 158.00   0.50    0.80    --  113.25 125.00 150.00   68
168  \w     51.00  77.00   0.50    0.80    --  113.25-125.00-180.00   52
169  \w    106.00 131.00   0.50    0.80    --  113.25  61.00 -60.00   50
170  \w    141.00 173.00   0.50    0.80    --  113.25  71.00 117.00   64
171  \w    101.00 163.00   0.50    0.80    --  113.25  45.00-120.00  124
;
_diffrn_measurement_device 'four-circle diffractometer'
_diffrn_measurement_device_type 'XtaLAB Synergy, Dualflex, HyPix'
_diffrn_measurement_method '\w scans'
_diffrn_orient_matrix_type 'CrysAlisPro convention (1999,Acta A55,543-557)'
_diffrn_orient_matrix_UB_11 0.1076629000
_diffrn_orient_matrix_UB_12 -0.0591057000
_diffrn_orient_matrix_UB_13 0.0320230000
_diffrn_orient_matrix_UB_21 -0.1027955000
_diffrn_orient_matrix_UB_22 -0.0202255000
_diffrn_orient_matrix_UB_23 0.0407915000
_diffrn_orient_matrix_UB_31 -0.0612397000
_diffrn_orient_matrix_UB_32 -0.0700723000
_diffrn_orient_matrix_UB_33 -0.0388047000
_diffrn_radiation_monochromator mirror
_diffrn_radiation_probe x-ray
_diffrn_radiation_type 'Cu K\a'
_diffrn_radiation_wavelength 1.54184
_diffrn_reflns_av_R_equivalents 0.0343
_diffrn_reflns_av_unetI/netI 0.0105
_diffrn_reflns_Laue_measured_fraction_full 1.000
_diffrn_reflns_Laue_measured_fraction_max 0.995
_diffrn_reflns_limit_h_max 12
_diffrn_reflns_limit_h_min -12
_diffrn_reflns_limit_k_max 19
_diffrn_reflns_limit_k_min -20
_diffrn_reflns_limit_l_max 30
_diffrn_reflns_limit_l_min -30
_diffrn_reflns_number 145251
_diffrn_reflns_point_group_measured_fraction_full 1.000
_diffrn_reflns_point_group_measured_fraction_max 0.995
_diffrn_reflns_theta_full 67.684
_diffrn_reflns_theta_max 80.208
_diffrn_reflns_theta_min 3.272
_diffrn_source 'micro-focus sealed X-ray tube'
_diffrn_source_current '1 mA'
_diffrn_source_type 'PhotonJet (Cu) X-ray Source'
_diffrn_source_voltage '50 kV'
_exptl_absorpt_coefficient_mu 5.368
_exptl_absorpt_correction_T_max 1.000
_exptl_absorpt_correction_T_min 0.572
_exptl_absorpt_correction_type gaussian
_exptl_absorpt_process_details
;
CrysAlisPro 1.171.43.143a (Rigaku Oxford Diffraction, 2024) 
Numerical absorption correction based on gaussian integration over 
a multifaceted crystal model 
Empirical absorption correction using spherical harmonics, 
implemented in SCALE3 ABSPACK scaling algorithm. 
;
_exptl_crystal_colour red
_exptl_crystal_colour_primary red
_exptl_crystal_density_diffrn 1.218
_exptl_crystal_description block
_exptl_crystal_F_000 1424
_exptl_crystal_size_max 0.252
_exptl_crystal_size_mid 0.142
_exptl_crystal_size_min 0.047
_refine_diff_density_max 0.404
_refine_diff_density_min -0.587
_refine_diff_density_rms 0.058
_refine_ls_extinction_coef 0.00022(2)
_refine_ls_extinction_expression Fc^*^=kFc[1+0.001xFc^2^\l^3^/sin(2\q)]^-1/4^
_refine_ls_extinction_method 'SHELXL-2019/1 (Sheldrick 2019)'
_refine_ls_goodness_of_fit_ref 1.120
_refine_ls_hydrogen_treatment mixed
_refine_ls_matrix_type full
_refine_ls_number_parameters 381
_refine_ls_number_reflns 8230
_refine_ls_number_restraints 0
_refine_ls_restrained_S_all 1.120
_refine_ls_R_factor_all 0.0244
_refine_ls_R_factor_gt 0.0241
_refine_ls_shift/su_max 0.006
_refine_ls_shift/su_mean 0.000
_refine_ls_structure_factor_coef Fsqd
_refine_ls_weighting_details 'w=1/[\s^2^(Fo^2^)+(0.0327P)^2^+2.3072P] where P=(Fo^2^+2Fc^2^)/3'
_refine_ls_weighting_scheme calc
_refine_ls_wR_factor_gt 0.0648
_refine_ls_wR_factor_ref 0.0650
_reflns_Friedel_coverage 0.000
_reflns_number_gt 8076
_reflns_number_total 8230
_reflns_threshold_expression 'I > 2\s(I)'
_cod_data_source_file d6dt00737f1.cif
_cod_data_source_block nd_ruc2s4
_cod_database_code 7721115
_shelx_shelxl_version_number 2019/1
_chemical_oxdiff_formula RuCHNOSCl
_shelx_space_group_comment
;
The symmetry employed for this shelxl refinement is uniquely defined
by the following loop, which should always be used as a source of
symmetry information in preference to the above space-group names.
They are only intended as comments.
;
_shelx_estimated_absorpt_t_max 0.786
_shelx_estimated_absorpt_t_min 0.345
_olex2_refinement_description
;
1. Fixed Uiso
 At 1.2 times of:
  All C(H) groups, All C(H,H) groups, All N(H) groups
 At 1.5 times of:
  All C(H,H,H) groups
2.a Riding coordinates:
 N3(H3)
2.b Ternary CH refined with riding coordinates:
 C3(H3A), C30(H30)
2.c Secondary CH2 refined with riding coordinates:
 C2(H2A,H2B)
2.d Aromatic/amide H refined with riding coordinates:
 C5(H5), C6(H6), C12(H12), C13(H13), C14(H14), C15(H15), C16(H16), C19(H19),
 C20(H20), C21(H21), C22(H22), C23(H23), C25(H25), C26(H26), C28(H28), C29(H29)
2.e Idealised Me refined as rotating group:
 C10(H10A,H10B,H10C), C31(H31A,H31B,H31C), C32(H32A,H32B,H32C), C33(H33A,H33B,
 H33C)
;
_smtbx_masks_special_details
;
A solvent mask was calculated and 174 electrons were 
found in a volume of 1044\%A^3^ in 1 void per unit cell. 
This is consistent with the presence of 
0.88[C6H14] per Asymmetric Unit 
which account for 176 electrons 
per unit cell. 

Dichloromethane, methanol, and n-hexane mixture was 
used for synthesis and subsequent crystallization. 
n-hexane was found solvated. Thermal ellipsoids on 
the solvated hexane and nearby residual electron 
density peaks suggested partial occupancy and 
disorder. Our efforts to model the solvent was not 
successful. For the final refinement cycles, the 
solvent was MASKed using Olex2, resulting in 44 
electrons per asymmetric unit assumed to be 0.88 
molecules of hexane. 
;
_smtbx_masks_void_probe_radius 1.2
_smtbx_masks_void_truncation_radius 1.2
_olex2_exptl_crystal_mounting_method 'The crystal was mounted on a MITIGEN holder'
_olex2_submission_original_sample_id NDB_250122_Sc_RuC2S4
_olex2_submission_special_instructions 'No special instructions were received'
_oxdiff_exptl_absorpt_empirical_details
;
Empirical correction (ABSPACK) includes:
- Absorption correction using spherical harmonics
- Frame scaling
- Detector area scaling
;
_oxdiff_exptl_absorpt_empirical_full_max 1.792
_oxdiff_exptl_absorpt_empirical_full_min 0.721

loop_
_space_group_symop_operation_xyz
'x, y, z'
'-x+1/2, y+1/2, -z+1/2'
'-x, -y, -z'
'x-1/2, -y-1/2, z-1/2'

loop_
_atom_site_label
_atom_site_type_symbol
_atom_site_fract_x
_atom_site_fract_y
_atom_site_fract_z
_atom_site_U_iso_or_equiv
_atom_site_adp_type
_atom_site_occupancy
_atom_site_site_symmetry_order
_atom_site_calc_flag
_atom_site_refinement_flags_posn
_atom_site_refinement_flags_adp
_atom_site_refinement_flags_occupancy
_atom_site_disorder_assembly
_atom_site_disorder_group
Ru1 Ru 0.44347(2) 0.60366(2) 0.91218(2) 0.01743(5) Uani 1 1 d . . . . .
Cl1 Cl 0.67829(4) 0.55272(2) 0.92752(2) 0.02609(8) Uani 1 1 d . . . . .
S1 S 0.37212(4) 0.46663(2) 0.91540(2) 0.02060(8) Uani 1 1 d . . . . .
O1 O -0.22412(15) 0.56266(10) 0.65357(7) 0.0505(4) Uani 1 1 d . . . . .
N1 N 0.43833(13) 0.57452(8) 0.82709(5) 0.0197(2) Uani 1 1 d . . . . .
N2 N 0.37012(14) 0.50132(8) 0.80807(5) 0.0234(3) Uani 1 1 d . . . . .
N3 N 0.29518(15) 0.37288(8) 0.82492(6) 0.0247(3) Uani 1 1 d . . . . .
H3 H 0.303722 0.359951 0.785345 0.030 Uiso 1 1 d R U . . .
C1 C 0.47771(16) 0.61027(10) 0.78470(7) 0.0228(3) Uani 1 1 d . . . . .
C2 C 0.43797(18) 0.56442(11) 0.73044(7) 0.0284(3) Uani 1 1 d . . . . .
H2A H 0.521302 0.540492 0.717605 0.034 Uiso 1 1 calc R U . . .
H2B H 0.389867 0.600530 0.700596 0.034 Uiso 1 1 calc R U . . .
C3 C 0.33934(17) 0.49757(10) 0.74547(6) 0.0252(3) Uani 1 1 d . . . . .
H3A H 0.367340 0.443383 0.731819 0.030 Uiso 1 1 calc R U . . .
C4 C 0.18667(18) 0.51369(10) 0.72437(7) 0.0260(3) Uani 1 1 d . . . . .
C5 C 0.12085(18) 0.58203(11) 0.74142(7) 0.0282(3) Uani 1 1 d . . . . .
H5 H 0.170569 0.617021 0.768980 0.034 Uiso 1 1 calc R U . . .
C6 C -0.01668(19) 0.60054(11) 0.71900(8) 0.0316(4) Uani 1 1 d . . . . .
H6 H -0.060531 0.647689 0.731076 0.038 Uiso 1 1 calc R U . . .
C7 C -0.08887(19) 0.54928(12) 0.67882(8) 0.0359(4) Uani 1 1 d . . . . .
C8 C -0.0247(2) 0.48013(12) 0.66192(9) 0.0426(5) Uani 1 1 d . . . . .
H8 H -0.076(3) 0.4463(16) 0.6345(11) 0.051 Uiso 1 1 d . U . . .
C9 C 0.1122(2) 0.46218(11) 0.68458(8) 0.0351(4) Uani 1 1 d . . . . .
H9 H 0.160(3) 0.4168(15) 0.6711(10) 0.042 Uiso 1 1 d . U . . .
C10 C -0.2768(2) 0.64306(14) 0.65618(9) 0.0430(5) Uani 1 1 d . . . . .
H10A H -0.370565 0.646129 0.634116 0.064 Uiso 1 1 calc R U . . .
H10B H -0.214881 0.681332 0.640826 0.064 Uiso 1 1 calc R U . . .
H10C H -0.281241 0.657214 0.695407 0.064 Uiso 1 1 calc R U . . .
C11 C 0.56188(16) 0.68520(10) 0.78644(7) 0.0242(3) Uani 1 1 d . . . . .
C12 C 0.50902(18) 0.75238(11) 0.75456(8) 0.0316(4) Uani 1 1 d . . . . .
H12 H 0.415296 0.752112 0.735719 0.038 Uiso 1 1 calc R U . . .
C13 C 0.5933(2) 0.81944(12) 0.75041(9) 0.0401(4) Uani 1 1 d . . . . .
H13 H 0.556681 0.866035 0.729779 0.048 Uiso 1 1 calc R U . . .
C14 C 0.7317(2) 0.81851(13) 0.77647(9) 0.0420(4) Uani 1 1 d . . . . .
H14 H 0.790395 0.863833 0.772543 0.050 Uiso 1 1 calc R U . . .
C15 C 0.78429(19) 0.75209(13) 0.80803(8) 0.0368(4) Uani 1 1 d . . . . .
H15 H 0.878850 0.752051 0.825935 0.044 Uiso 1 1 calc R U . . .
C16 C 0.69962(17) 0.68527(11) 0.81376(7) 0.0290(3) Uani 1 1 d . . . . .
H16 H 0.735338 0.640013 0.836099 0.035 Uiso 1 1 calc R U . . .
C17 C 0.34359(15) 0.44538(9) 0.84553(6) 0.0213(3) Uani 1 1 d . . . . .
C18 C 0.26582(17) 0.30692(10) 0.86007(6) 0.0245(3) Uani 1 1 d . . . . .
C19 C 0.34444(19) 0.23656(11) 0.85980(7) 0.0298(3) Uani 1 1 d . . . . .
H19 H 0.420279 0.234653 0.839157 0.036 Uiso 1 1 calc R U . . .
C20 C 0.3120(2) 0.16854(11) 0.88988(8) 0.0358(4) Uani 1 1 d . . . . .
H20 H 0.365446 0.120034 0.889699 0.043 Uiso 1 1 calc R U . . .
C21 C 0.2017(2) 0.17182(11) 0.92005(8) 0.0370(4) Uani 1 1 d . . . . .
H21 H 0.179175 0.125425 0.940475 0.044 Uiso 1 1 calc R U . . .
C22 C 0.1244(2) 0.24237(12) 0.92051(8) 0.0357(4) Uani 1 1 d . . . . .
H22 H 0.049403 0.244388 0.941599 0.043 Uiso 1 1 calc R U . . .
C23 C 0.15530(19) 0.31065(11) 0.89035(7) 0.0306(4) Uani 1 1 d . . . . .
H23 H 0.101558 0.359037 0.890509 0.037 Uiso 1 1 calc R U . . .
C24 C 0.25388(16) 0.63840(10) 0.94624(6) 0.0237(3) Uani 1 1 d . . . . .
C25 C 0.37096(16) 0.63580(10) 0.99093(6) 0.0223(3) Uani 1 1 d . . . . .
H25 H 0.365880 0.603782 1.023429 0.027 Uiso 1 1 calc R U . . .
C26 C 0.49281(17) 0.68025(9) 0.98689(6) 0.0239(3) Uani 1 1 d . . . . .
H26 H 0.569864 0.676560 1.016473 0.029 Uiso 1 1 calc R U . . .
C27 C 0.50412(18) 0.73105(9) 0.93936(7) 0.0256(3) Uani 1 1 d . . . . .
C28 C 0.38918(18) 0.73328(9) 0.89625(7) 0.0255(3) Uani 1 1 d . . . . .
H28 H 0.393797 0.766116 0.864088 0.031 Uiso 1 1 calc R U . . .
C29 C 0.26531(16) 0.68764(10) 0.89922(7) 0.0247(3) Uani 1 1 d . . . . .
H29 H 0.189462 0.690487 0.869090 0.030 Uiso 1 1 calc R U . . .
C30 C 0.12606(17) 0.58768(12) 0.95145(7) 0.0291(3) Uani 1 1 d . . . . .
H30 H 0.158605 0.534680 0.969407 0.035 Uiso 1 1 calc R U . . .
C31 C 0.03582(18) 0.56886(13) 0.89496(8) 0.0351(4) Uani 1 1 d . . . . .
H31A H -0.003357 0.619648 0.877808 0.053 Uiso 1 1 calc R U . . .
H31B H -0.040268 0.532146 0.900906 0.053 Uiso 1 1 calc R U . . .
H31C H 0.093267 0.542728 0.869978 0.053 Uiso 1 1 calc R U . . .
C32 C 0.0416(2) 0.63190(15) 0.99096(9) 0.0432(5) Uani 1 1 d . . . . .
H32A H 0.100229 0.640422 1.027496 0.065 Uiso 1 1 calc R U . . .
H32B H -0.039791 0.598854 0.995996 0.065 Uiso 1 1 calc R U . . .
H32C H 0.010168 0.684722 0.974672 0.065 Uiso 1 1 calc R U . . .
C33 C 0.6365(2) 0.77670(11) 0.93609(8) 0.0347(4) Uani 1 1 d . . . . .
H33A H 0.716571 0.740249 0.946192 0.052 Uiso 1 1 calc R U . . .
H33B H 0.644315 0.822840 0.962240 0.052 Uiso 1 1 calc R U . . .
H33C H 0.635194 0.796872 0.897695 0.052 Uiso 1 1 calc R U . . .
Cl2 Cl 0.36640(4) 0.29157(2) 0.71828(2) 0.02762(8) Uani 1 1 d . . . . .

loop_
_atom_site_aniso_label
_atom_site_aniso_U_11
_atom_site_aniso_U_22
_atom_site_aniso_U_33
_atom_site_aniso_U_23
_atom_site_aniso_U_13
_atom_site_aniso_U_12
Ru1 0.01651(7) 0.01891(7) 0.01607(7) 0.00039(4) 0.00002(4) 0.00056(4)
Cl1 0.01762(16) 0.03066(19) 0.02914(18) 0.00584(14) 0.00102(13) 0.00217(13)
S1 0.02272(16) 0.02080(17) 0.01761(16) -0.00014(12) 0.00108(13) -0.00151(13)
O1 0.0345(7) 0.0486(9) 0.0612(10) 0.0001(7) -0.0153(7) -0.0020(6)
N1 0.0192(6) 0.0211(6) 0.0183(6) -0.0011(5) 0.0011(5) 0.0000(5)
N2 0.0284(7) 0.0235(6) 0.0171(6) -0.0028(5) -0.0003(5) -0.0043(5)
N3 0.0316(7) 0.0222(6) 0.0205(6) -0.0035(5) 0.0048(5) -0.0033(5)
C1 0.0198(7) 0.0285(8) 0.0197(7) 0.0005(6) 0.0023(6) 0.0016(6)
C2 0.0310(8) 0.0337(9) 0.0208(7) -0.0002(6) 0.0047(6) -0.0025(7)
C3 0.0322(8) 0.0261(8) 0.0165(7) -0.0015(6) 0.0017(6) -0.0017(6)
C4 0.0318(8) 0.0253(8) 0.0197(7) 0.0021(6) 0.0005(6) -0.0029(6)
C5 0.0300(8) 0.0316(8) 0.0223(8) -0.0020(6) 0.0014(6) -0.0025(7)
C6 0.0297(9) 0.0352(9) 0.0299(9) 0.0015(7) 0.0048(7) 0.0001(7)
C7 0.0304(9) 0.0363(9) 0.0374(10) 0.0059(8) -0.0062(7) -0.0050(7)
C8 0.0449(11) 0.0327(10) 0.0429(11) -0.0043(8) -0.0157(9) -0.0072(8)
C9 0.0415(10) 0.0261(8) 0.0333(9) -0.0038(7) -0.0079(8) -0.0003(7)
C10 0.0316(9) 0.0560(13) 0.0402(11) 0.0056(9) 0.0021(8) 0.0058(9)
C11 0.0225(7) 0.0282(8) 0.0227(7) 0.0020(6) 0.0065(6) -0.0013(6)
C12 0.0268(8) 0.0343(9) 0.0336(9) 0.0084(7) 0.0043(7) 0.0007(7)
C13 0.0418(10) 0.0329(9) 0.0450(11) 0.0120(8) 0.0048(8) -0.0022(8)
C14 0.0408(10) 0.0398(10) 0.0460(11) 0.0051(9) 0.0087(9) -0.0141(8)
C15 0.0250(8) 0.0472(11) 0.0379(10) 0.0046(8) 0.0039(7) -0.0089(8)
C16 0.0241(8) 0.0344(9) 0.0282(8) 0.0045(7) 0.0030(6) -0.0021(7)
C17 0.0187(7) 0.0231(7) 0.0215(7) -0.0011(6) 0.0015(5) 0.0006(5)
C18 0.0288(8) 0.0238(7) 0.0198(7) -0.0036(6) 0.0006(6) -0.0058(6)
C19 0.0328(8) 0.0285(8) 0.0272(8) -0.0029(7) 0.0015(7) -0.0001(7)
C20 0.0489(11) 0.0251(8) 0.0315(9) -0.0012(7) 0.0003(8) 0.0003(8)
C21 0.0553(12) 0.0298(9) 0.0254(8) -0.0011(7) 0.0047(8) -0.0130(8)
C22 0.0456(10) 0.0333(9) 0.0305(9) -0.0063(7) 0.0128(8) -0.0123(8)
C23 0.0343(9) 0.0272(8) 0.0311(8) -0.0060(7) 0.0073(7) -0.0036(7)
C24 0.0206(7) 0.0288(8) 0.0222(7) -0.0021(6) 0.0050(6) 0.0064(6)
C25 0.0269(7) 0.0238(7) 0.0165(7) -0.0013(5) 0.0045(6) 0.0043(6)
C26 0.0306(8) 0.0218(7) 0.0176(7) -0.0037(6) -0.0012(6) -0.0005(6)
C27 0.0345(8) 0.0177(7) 0.0243(7) -0.0031(6) 0.0041(6) -0.0023(6)
C28 0.0371(9) 0.0172(7) 0.0226(7) 0.0028(6) 0.0058(6) 0.0065(6)
C29 0.0237(7) 0.0266(8) 0.0230(7) 0.0009(6) 0.0012(6) 0.0113(6)
C30 0.0216(7) 0.0387(9) 0.0275(8) 0.0001(7) 0.0053(6) 0.0027(7)
C31 0.0203(8) 0.0486(11) 0.0354(9) -0.0010(8) 0.0016(7) 0.0001(7)
C32 0.0286(9) 0.0653(14) 0.0386(10) -0.0082(10) 0.0139(8) 0.0033(9)
C33 0.0427(10) 0.0290(9) 0.0316(9) -0.0004(7) 0.0034(7) -0.0110(7)
Cl2 0.03045(19) 0.02836(19) 0.02398(17) -0.00516(14) 0.00398(14) 0.00323(14)

loop_
_atom_type_symbol
_atom_type_description
_atom_type_scat_dispersion_real
_atom_type_scat_dispersion_imag
_atom_type_scat_source
C C 0.0181 0.0091 'International Tables Vol C Tables 4.2.6.8 and 6.1.1.4'
H H 0.0000 0.0000 'International Tables Vol C Tables 4.2.6.8 and 6.1.1.4'
Cl Cl 0.3639 0.7018 'International Tables Vol C Tables 4.2.6.8 and 6.1.1.4'
N N 0.0311 0.0180 'International Tables Vol C Tables 4.2.6.8 and 6.1.1.4'
O O 0.0492 0.0322 'International Tables Vol C Tables 4.2.6.8 and 6.1.1.4'
Ru Ru 0.0552 3.2960 'International Tables Vol C Tables 4.2.6.8 and 6.1.1.4'
S S 0.3331 0.5567 'International Tables Vol C Tables 4.2.6.8 and 6.1.1.4'

loop_
_exptl_crystal_face_index_h
_exptl_crystal_face_index_k
_exptl_crystal_face_index_l
_exptl_crystal_face_perp_dist
-3 -2 5 0.0379
3 2 -5 0.0089
4 -3 -2 0.0428
-5 -3 -3 0.0749
0 -1 -1 0.1194
-4 4 -5 0.0710
0 0 1 0.0543
-1 -4 5 0.0589
0 3 -5 0.0393

loop_
_geom_angle_atom_site_label_1
_geom_angle_atom_site_label_2
_geom_angle_atom_site_label_3
_geom_angle
_geom_angle_site_symmetry_1
_geom_angle_site_symmetry_3
_geom_angle_publ_flag
S1 Ru1 Cl1 86.490(13) . . ?
N1 Ru1 Cl1 87.03(4) . . ?
N1 Ru1 S1 81.51(4) . . ?
N1 Ru1 C24 121.95(5) . . ?
N1 Ru1 C25 160.09(5) . . ?
N1 Ru1 C26 154.71(6) . . ?
N1 Ru1 C27 117.59(6) . . ?
N1 Ru1 C28 94.66(5) . . ?
N1 Ru1 C29 96.10(5) . . ?
C24 Ru1 Cl1 149.35(4) . . ?
C24 Ru1 S1 88.20(4) . . ?
C24 Ru1 C27 81.13(6) . . ?
C24 Ru1 C28 68.00(6) . . ?
C25 Ru1 Cl1 112.10(4) . . ?
C25 Ru1 S1 93.78(4) . . ?
C25 Ru1 C24 38.24(6) . . ?
C25 Ru1 C27 68.11(6) . . ?
C25 Ru1 C28 79.53(6) . . ?
C25 Ru1 C29 67.62(6) . . ?
C26 Ru1 Cl1 89.61(4) . . ?
C26 Ru1 S1 123.31(4) . . ?
C26 Ru1 C24 68.44(6) . . ?
C26 Ru1 C25 37.47(6) . . ?
C26 Ru1 C27 37.77(6) . . ?
C26 Ru1 C28 66.73(6) . . ?
C26 Ru1 C29 79.74(6) . . ?
C27 Ru1 Cl1 94.63(5) . . ?
C27 Ru1 S1 160.90(4) . . ?
C28 Ru1 Cl1 123.82(5) . . ?
C28 Ru1 S1 149.37(5) . . ?
C28 Ru1 C27 36.64(6) . . ?
C29 Ru1 Cl1 161.44(5) . . ?
C29 Ru1 S1 112.05(5) . . ?
C29 Ru1 C24 37.40(6) . . ?
C29 Ru1 C27 67.68(6) . . ?
C29 Ru1 C28 37.80(6) . . ?
C17 S1 Ru1 99.59(6) . . ?
C7 O1 C10 116.98(16) . . ?
N2 N1 Ru1 116.69(9) . . ?
C1 N1 Ru1 134.98(11) . . ?
C1 N1 N2 108.22(12) . . ?
N1 N2 C3 111.86(12) . . ?
C17 N2 N1 119.61(12) . . ?
C17 N2 C3 128.52(13) . . ?
C17 N3 H3 117.8 . . ?
C17 N3 C18 122.78(13) . . ?
C18 N3 H3 117.4 . . ?
N1 C1 C2 113.17(14) . . ?
N1 C1 C11 126.17(14) . . ?
C11 C1 C2 120.52(14) . . ?
C1 C2 H2A 111.0 . . ?
C1 C2 H2B 111.0 . . ?
C1 C2 C3 103.72(13) . . ?
H2A C2 H2B 109.0 . . ?
C3 C2 H2A 111.0 . . ?
C3 C2 H2B 111.0 . . ?
N2 C3 C2 100.08(12) . . ?
N2 C3 H3A 110.3 . . ?
N2 C3 C4 111.30(13) . . ?
C2 C3 H3A 110.3 . . ?
C4 C3 C2 114.15(14) . . ?
C4 C3 H3A 110.3 . . ?
C5 C4 C3 121.00(15) . . ?
C5 C4 C9 118.87(16) . . ?
C9 C4 C3 120.02(16) . . ?
C4 C5 H5 119.3 . . ?
C4 C5 C6 121.34(16) . . ?
C6 C5 H5 119.3 . . ?
C5 C6 H6 120.4 . . ?
C7 C6 C5 119.14(17) . . ?
C7 C6 H6 120.4 . . ?
O1 C7 C6 123.69(18) . . ?
O1 C7 C8 116.22(17) . . ?
C8 C7 C6 120.08(17) . . ?
C7 C8 H8 118.7(16) . . ?
C7 C8 C9 120.31(17) . . ?
C9 C8 H8 121.0(16) . . ?
C4 C9 H9 118.6(15) . . ?
C8 C9 C4 120.25(18) . . ?
C8 C9 H9 120.9(15) . . ?
O1 C10 H10A 109.5 . . ?
O1 C10 H10B 109.5 . . ?
O1 C10 H10C 109.5 . . ?
H10A C10 H10B 109.5 . . ?
H10A C10 H10C 109.5 . . ?
H10B C10 H10C 109.5 . . ?
C12 C11 C1 119.35(15) . . ?
C16 C11 C1 120.00(15) . . ?
C16 C11 C12 120.12(15) . . ?
C11 C12 H12 120.1 . . ?
C13 C12 C11 119.88(17) . . ?
C13 C12 H12 120.1 . . ?
C12 C13 H13 120.1 . . ?
C12 C13 C14 119.88(18) . . ?
C14 C13 H13 120.1 . . ?
C13 C14 H14 119.8 . . ?
C15 C14 C13 120.33(18) . . ?
C15 C14 H14 119.8 . . ?
C14 C15 H15 119.8 . . ?
C14 C15 C16 120.32(17) . . ?
C16 C15 H15 119.8 . . ?
C11 C16 H16 120.3 . . ?
C15 C16 C11 119.43(16) . . ?
C15 C16 H16 120.3 . . ?
N2 C17 S1 120.49(12) . . ?
N2 C17 N3 116.77(14) . . ?
N3 C17 S1 122.73(12) . . ?
C19 C18 N3 117.91(15) . . ?
C19 C18 C23 120.65(16) . . ?
C23 C18 N3 121.26(15) . . ?
C18 C19 H19 120.1 . . ?
C18 C19 C20 119.80(17) . . ?
C20 C19 H19 120.1 . . ?
C19 C20 H20 120.1 . . ?
C21 C20 C19 119.81(18) . . ?
C21 C20 H20 120.1 . . ?
C20 C21 H21 119.9 . . ?
C22 C21 C20 120.11(17) . . ?
C22 C21 H21 119.9 . . ?
C21 C22 H22 119.7 . . ?
C21 C22 C23 120.62(17) . . ?
C23 C22 H22 119.7 . . ?
C18 C23 C22 119.00(17) . . ?
C18 C23 H23 120.5 . . ?
C22 C23 H23 120.5 . . ?
C25 C24 Ru1 70.35(8) . . ?
C25 C24 C30 118.83(14) . . ?
C29 C24 Ru1 71.00(9) . . ?
C29 C24 C25 117.80(15) . . ?
C29 C24 C30 123.36(14) . . ?
C30 C24 Ru1 129.06(11) . . ?
Ru1 C25 H25 130.2 . . ?
C24 C25 Ru1 71.41(8) . . ?
C24 C25 H25 119.8 . . ?
C26 C25 Ru1 71.19(9) . . ?
C26 C25 C24 120.46(14) . . ?
C26 C25 H25 119.8 . . ?
Ru1 C26 H26 128.7 . . ?
C25 C26 Ru1 71.33(8) . . ?
C25 C26 H26 119.1 . . ?
C25 C26 C27 121.81(14) . . ?
C27 C26 Ru1 73.24(9) . . ?
C27 C26 H26 119.1 . . ?
C26 C27 Ru1 68.99(8) . . ?
C26 C27 C33 120.36(15) . . ?
C28 C27 Ru1 70.47(9) . . ?
C28 C27 C26 117.13(15) . . ?
C28 C27 C33 122.48(15) . . ?
C33 C27 Ru1 129.69(12) . . ?
Ru1 C28 H28 130.3 . . ?
C27 C28 Ru1 72.89(9) . . ?
C27 C28 H28 119.1 . . ?
C27 C28 C29 121.86(15) . . ?
C29 C28 Ru1 70.46(9) . . ?
C29 C28 H28 119.1 . . ?
Ru1 C29 H29 129.6 . . ?
C24 C29 Ru1 71.60(8) . . ?
C24 C29 C28 120.92(14) . . ?
C24 C29 H29 119.5 . . ?
C28 C29 Ru1 71.75(9) . . ?
C28 C29 H29 119.5 . . ?
C24 C30 H30 107.9 . . ?
C24 C30 C31 113.52(15) . . ?
C24 C30 C32 108.36(16) . . ?
C31 C30 H30 107.9 . . ?
C31 C30 C32 111.16(15) . . ?
C32 C30 H30 107.9 . . ?
C30 C31 H31A 109.5 . . ?
C30 C31 H31B 109.5 . . ?
C30 C31 H31C 109.5 . . ?
H31A C31 H31B 109.5 . . ?
H31A C31 H31C 109.5 . . ?
H31B C31 H31C 109.5 . . ?
C30 C32 H32A 109.5 . . ?
C30 C32 H32B 109.5 . . ?
C30 C32 H32C 109.5 . . ?
H32A C32 H32B 109.5 . . ?
H32A C32 H32C 109.5 . . ?
H32B C32 H32C 109.5 . . ?
C27 C33 H33A 109.5 . . ?
C27 C33 H33B 109.5 . . ?
C27 C33 H33C 109.5 . . ?
H33A C33 H33B 109.5 . . ?
H33A C33 H33C 109.5 . . ?
H33B C33 H33C 109.5 . . ?

loop_
_geom_bond_atom_site_label_1
_geom_bond_atom_site_label_2
_geom_bond_distance
_geom_bond_site_symmetry_2
_geom_bond_publ_flag
Ru1 Cl1 2.3987(4) . ?
Ru1 S1 2.3573(4) . ?
Ru1 N1 2.0966(12) . ?
Ru1 C24 2.2012(15) . ?
Ru1 C25 2.1870(14) . ?
Ru1 C26 2.1852(15) . ?
Ru1 C27 2.2413(15) . ?
Ru1 C28 2.2103(15) . ?
Ru1 C29 2.1933(15) . ?
S1 C17 1.6978(15) . ?
O1 C7 1.374(2) . ?
O1 C10 1.420(3) . ?
N1 N2 1.4123(18) . ?
N1 C1 1.286(2) . ?
N2 C3 1.4914(19) . ?
N2 C17 1.339(2) . ?
N3 H3 0.9920 . ?
N3 C17 1.345(2) . ?
N3 C18 1.430(2) . ?
C1 C2 1.504(2) . ?
C1 C11 1.473(2) . ?
C2 H2A 0.9900 . ?
C2 H2B 0.9900 . ?
C2 C3 1.535(2) . ?
C3 H3A 1.0000 . ?
C3 C4 1.511(2) . ?
C4 C5 1.384(2) . ?
C4 C9 1.392(2) . ?
C5 H5 0.9500 . ?
C5 C6 1.391(3) . ?
C6 H6 0.9500 . ?
C6 C7 1.386(3) . ?
C7 C8 1.385(3) . ?
C8 H8 0.94(3) . ?
C8 C9 1.386(3) . ?
C9 H9 0.96(3) . ?
C10 H10A 0.9800 . ?
C10 H10B 0.9800 . ?
C10 H10C 0.9800 . ?
C11 C12 1.394(2) . ?
C11 C16 1.393(2) . ?
C12 H12 0.9500 . ?
C12 C13 1.384(3) . ?
C13 H13 0.9500 . ?
C13 C14 1.389(3) . ?
C14 H14 0.9500 . ?
C14 C15 1.380(3) . ?
C15 H15 0.9500 . ?
C15 C16 1.389(2) . ?
C16 H16 0.9500 . ?
C18 C19 1.384(2) . ?
C18 C23 1.388(2) . ?
C19 H19 0.9500 . ?
C19 C20 1.393(3) . ?
C20 H20 0.9500 . ?
C20 C21 1.384(3) . ?
C21 H21 0.9500 . ?
C21 C22 1.380(3) . ?
C22 H22 0.9500 . ?
C22 C23 1.393(3) . ?
C23 H23 0.9500 . ?
C24 C25 1.437(2) . ?
C24 C29 1.409(2) . ?
C24 C30 1.514(2) . ?
C25 H25 0.9500 . ?
C25 C26 1.404(2) . ?
C26 H26 0.9500 . ?
C26 C27 1.434(2) . ?
C27 C28 1.400(2) . ?
C27 C33 1.499(2) . ?
C28 H28 0.9500 . ?
C28 C29 1.426(2) . ?
C29 H29 0.9500 . ?
C30 H30 1.0000 . ?
C30 C31 1.529(2) . ?
C30 C32 1.531(2) . ?
C31 H31A 0.9800 . ?
C31 H31B 0.9800 . ?
C31 H31C 0.9800 . ?
C32 H32A 0.9800 . ?
C32 H32B 0.9800 . ?
C32 H32C 0.9800 . ?
C33 H33A 0.9800 . ?
C33 H33B 0.9800 . ?
C33 H33C 0.9800 . ?

loop_
_geom_torsion_atom_site_label_1
_geom_torsion_atom_site_label_2
_geom_torsion_atom_site_label_3
_geom_torsion_atom_site_label_4
_geom_torsion
_geom_torsion_site_symmetry_1
_geom_torsion_site_symmetry_2
_geom_torsion_site_symmetry_3
_geom_torsion_site_symmetry_4
_geom_torsion_publ_flag
Ru1 S1 C17 N2 2.92(13) . . . . ?
Ru1 S1 C17 N3 -177.60(12) . . . . ?
Ru1 N1 N2 C3 164.79(10) . . . . ?
Ru1 N1 N2 C17 -16.33(17) . . . . ?
Ru1 N1 C1 C2 -175.18(11) . . . . ?
Ru1 N1 C1 C11 9.0(3) . . . . ?
Ru1 C24 C25 C26 53.68(13) . . . . ?
Ru1 C24 C29 C28 -54.26(13) . . . . ?
Ru1 C24 C30 C31 -70.28(19) . . . . ?
Ru1 C24 C30 C32 165.72(13) . . . . ?
Ru1 C25 C26 C27 55.40(14) . . . . ?
Ru1 C26 C27 C28 53.20(13) . . . . ?
Ru1 C26 C27 C33 -124.60(15) . . . . ?
Ru1 C27 C28 C29 52.89(14) . . . . ?
Ru1 C28 C29 C24 54.20(13) . . . . ?
O1 C7 C8 C9 179.19(19) . . . . ?
N1 N2 C3 C2 17.01(16) . . . . ?
N1 N2 C3 C4 -104.00(15) . . . . ?
N1 N2 C17 S1 7.9(2) . . . . ?
N1 N2 C17 N3 -171.61(13) . . . . ?
N1 C1 C2 C3 10.00(18) . . . . ?
N1 C1 C11 C12 -122.62(18) . . . . ?
N1 C1 C11 C16 65.7(2) . . . . ?
N2 N1 C1 C2 0.68(18) . . . . ?
N2 N1 C1 C11 -175.09(14) . . . . ?
N2 C3 C4 C5 52.0(2) . . . . ?
N2 C3 C4 C9 -131.97(16) . . . . ?
N3 C18 C19 C20 -174.86(15) . . . . ?
N3 C18 C23 C22 175.05(15) . . . . ?
C1 N1 N2 C3 -11.94(17) . . . . ?
C1 N1 N2 C17 166.94(14) . . . . ?
C1 C2 C3 N2 -15.13(16) . . . . ?
C1 C2 C3 C4 103.82(15) . . . . ?
C1 C11 C12 C13 -172.16(17) . . . . ?
C1 C11 C16 C15 170.41(16) . . . . ?
C2 C1 C11 C12 61.9(2) . . . . ?
C2 C1 C11 C16 -109.81(18) . . . . ?
C2 C3 C4 C5 -60.3(2) . . . . ?
C2 C3 C4 C9 115.66(18) . . . . ?
C3 N2 C17 S1 -173.43(12) . . . . ?
C3 N2 C17 N3 7.1(2) . . . . ?
C3 C4 C5 C6 175.12(15) . . . . ?
C3 C4 C9 C8 -175.06(18) . . . . ?
C4 C5 C6 C7 0.0(3) . . . . ?
C5 C4 C9 C8 1.0(3) . . . . ?
C5 C6 C7 O1 -179.09(18) . . . . ?
C5 C6 C7 C8 0.8(3) . . . . ?
C6 C7 C8 C9 -0.7(3) . . . . ?
C7 C8 C9 C4 -0.2(3) . . . . ?
C9 C4 C5 C6 -0.9(3) . . . . ?
C10 O1 C7 C6 19.1(3) . . . . ?
C10 O1 C7 C8 -160.78(19) . . . . ?
C11 C1 C2 C3 -173.96(14) . . . . ?
C11 C12 C13 C14 2.2(3) . . . . ?
C12 C11 C16 C15 -1.2(3) . . . . ?
C12 C13 C14 C15 -2.1(3) . . . . ?
C13 C14 C15 C16 0.4(3) . . . . ?
C14 C15 C16 C11 1.3(3) . . . . ?
C16 C11 C12 C13 -0.5(3) . . . . ?
C17 N2 C3 C2 -161.74(15) . . . . ?
C17 N2 C3 C4 77.2(2) . . . . ?
C17 N3 C18 C19 -115.99(17) . . . . ?
C17 N3 C18 C23 68.8(2) . . . . ?
C18 N3 C17 S1 -1.1(2) . . . . ?
C18 N3 C17 N2 178.38(14) . . . . ?
C18 C19 C20 C21 -0.3(3) . . . . ?
C19 C18 C23 C22 -0.1(3) . . . . ?
C19 C20 C21 C22 -0.3(3) . . . . ?
C20 C21 C22 C23 0.6(3) . . . . ?
C21 C22 C23 C18 -0.4(3) . . . . ?
C23 C18 C19 C20 0.4(3) . . . . ?
C24 C25 C26 Ru1 -53.78(13) . . . . ?
C24 C25 C26 C27 1.6(2) . . . . ?
C25 C24 C29 Ru1 54.28(12) . . . . ?
C25 C24 C29 C28 0.0(2) . . . . ?
C25 C24 C30 C31 -157.55(15) . . . . ?
C25 C24 C30 C32 78.45(19) . . . . ?
C25 C26 C27 Ru1 -54.53(13) . . . . ?
C25 C26 C27 C28 -1.3(2) . . . . ?
C25 C26 C27 C33 -179.13(15) . . . . ?
C26 C27 C28 Ru1 -52.48(13) . . . . ?
C26 C27 C28 C29 0.4(2) . . . . ?
C27 C28 C29 Ru1 -53.97(14) . . . . ?
C27 C28 C29 C24 0.2(2) . . . . ?
C29 C24 C25 Ru1 -54.60(12) . . . . ?
C29 C24 C25 C26 -0.9(2) . . . . ?
C29 C24 C30 C31 21.6(2) . . . . ?
C29 C24 C30 C32 -102.44(19) . . . . ?
C30 C24 C25 Ru1 124.56(14) . . . . ?
C30 C24 C25 C26 178.23(14) . . . . ?
C30 C24 C29 Ru1 -124.83(15) . . . . ?
C30 C24 C29 C28 -179.10(15) . . . . ?
C33 C27 C28 Ru1 125.27(16) . . . . ?
C33 C27 C28 C29 178.16(15) . . . . ?

loop_
_exptl_oxdiff_crystal_face_indexfrac_h
_exptl_oxdiff_crystal_face_indexfrac_k
_exptl_oxdiff_crystal_face_indexfrac_l
_exptl_oxdiff_crystal_face_x
_exptl_oxdiff_crystal_face_y
_exptl_oxdiff_crystal_face_z
-3.0004 -1.9989 4.9982 -0.0448 0.5527 0.1299
3.0004 1.9989 -4.9982 0.0448 -0.5527 -0.1299
3.9992 -3.0005 -1.9960 0.5440 -0.4318 0.0428
-4.9994 -2.9978 -2.9996 -0.4571 0.4522 0.6326
-0.0000 -0.9998 -0.9991 0.0271 -0.0205 0.1088
-3.9983 4.0005 -5.0023 -0.8271 0.1260 0.1586
-0.0001 -0.0000 0.9997 0.0320 0.0408 -0.0388
-1.0010 -3.9991 5.0001 0.2887 0.3877 0.1475
0.0010 2.9996 -5.0000 -0.3373 -0.2647 -0.0162

loop_
_smtbx_masks_void_nr
_smtbx_masks_void_average_x
_smtbx_masks_void_average_y
_smtbx_masks_void_average_z
_smtbx_masks_void_volume
_smtbx_masks_void_count_electrons
_smtbx_masks_void_content
1 -0.059 0.000 0.000 521.8 86.9 '1.76 hexane'
2 0.175 0.500 0.500 521.8 86.9 '1.76 hexane'
